data_4109872
loop_
_publ_author_name
'Erin A. MacLachlan'
'Fiona M. Hess'
'Brian O. Patrick'
'Michael D. Fryzuk'

_publ_section_title
;
 New Side-On Bound Dinitrogen Complexes of Zirconium Supported by an
 Arene-Bridged Diamidophosphine Ligand and Their Reactivity with
 Dihydrogen
;
_journal_name_full 'Journal of the American Chemical Society'
_journal_page_first 10895
_journal_page_last 10905
_journal_paper_doi 10.1021/ja073753v
_journal_volume 129
_journal_year 2007
_chemical_formula_moiety 'C84 H88 N6 P3 Zr2'
_chemical_formula_sum 'C84 H88 N6 P3 Zr2'
_chemical_formula_weight 1457.04
_chemical_name_common {[NPN]*Zr}(N2){[NPN]*Zr(PMe2Ph)}
_chemical_name_systematic
;
 ?
;
_space_group_IT_number 14
_symmetry_cell_setting monoclinic
_symmetry_space_group_name_Hall '-P 2ybc'
_symmetry_space_group_name_H-M 'P 1 21/c 1'
_atom_sites_solution_hydrogens geom
_atom_sites_solution_primary direct
_atom_sites_solution_secondary difmap
_audit_creation_method SHELXL-97
_cell_angle_alpha 90.00
_cell_angle_beta 98.896(2)
_cell_angle_gamma 90.00
_cell_formula_units_Z 4
_cell_length_a 23.7417(8)
_cell_length_b 15.2378(5)
_cell_length_c 23.7851(8)
_cell_measurement_reflns_used 8382
_cell_measurement_temperature 173(2)
_cell_measurement_theta_max 26.519
_cell_measurement_theta_min 2.452
_cell_volume 8501.3(5)
_computing_structure_refinement 'SHELXL-97 (Sheldrick, 1997)'
_diffrn_ambient_temperature 173(2)
_diffrn_measured_fraction_theta_full 0.987
_diffrn_measured_fraction_theta_max 0.987
_diffrn_measurement_device_type 'Bruker Apex X8'
_diffrn_measurement_method 'area detector'
_diffrn_radiation_monochromator graphite
_diffrn_radiation_source 'fine-focus sealed tube'
_diffrn_radiation_type MoK\a
_diffrn_radiation_wavelength 0.71073
_diffrn_reflns_av_R_equivalents 0.0537
_diffrn_reflns_av_sigmaI/netI 0.0463
_diffrn_reflns_limit_h_max 31
_diffrn_reflns_limit_h_min -31
_diffrn_reflns_limit_k_max 20
_diffrn_reflns_limit_k_min -20
_diffrn_reflns_limit_l_max 30
_diffrn_reflns_limit_l_min -31
_diffrn_reflns_number 88103
_diffrn_reflns_theta_full 27.92
_diffrn_reflns_theta_max 27.92
_diffrn_reflns_theta_min 1.59
_exptl_absorpt_coefficient_mu 0.344
_exptl_absorpt_correction_T_max 0.966
_exptl_absorpt_correction_T_min 0.812
_exptl_absorpt_correction_type multi-scan
_exptl_absorpt_process_details multi-scan
_exptl_crystal_colour black
_exptl_crystal_density_diffrn 1.138
_exptl_crystal_description rectangular
_exptl_crystal_F_000 3036
_exptl_crystal_size_max 0.3
_exptl_crystal_size_mid 0.1
_exptl_crystal_size_min 0.1
_refine_diff_density_max 0.779
_refine_diff_density_min -0.282
_refine_diff_density_rms 0.063
_refine_ls_extinction_method none
_refine_ls_goodness_of_fit_ref 1.017
_refine_ls_hydrogen_treatment mixed
_refine_ls_matrix_type full
_refine_ls_number_parameters 873
_refine_ls_number_reflns 20097
_refine_ls_number_restraints 0
_refine_ls_restrained_S_all 1.017
_refine_ls_R_factor_all 0.0615
_refine_ls_R_factor_gt 0.0396
_refine_ls_shift/su_max 0.002
_refine_ls_shift/su_mean 0.000
_refine_ls_structure_factor_coef Fsqd
_refine_ls_weighting_details 'calc w=1/[\s^2^(Fo^2^)+(0.0572P)^2^+0.0000P] where P=(Fo^2^+2Fc^2^)/3'
_refine_ls_weighting_scheme calc
_refine_ls_wR_factor_gt 0.0966
_refine_ls_wR_factor_ref 0.1045
_reflns_number_gt 14389
_reflns_number_total 20097
_reflns_threshold_expression >2sigma(I)
_cod_data_source_file ja073753vsi20070524_051851.cif
_cod_data_source_block platon
_cod_original_formula_sum 'C67.20 H70.40 N4.80 P2.40 Zr1.60'
_cod_database_code 4109872

loop_
_symmetry_equiv_pos_as_xyz
'x, y, z'
'-x, y+1/2, -z+1/2'
'-x, -y, -z'
'x, -y-1/2, z-1/2'

loop_
_atom_site_label
_atom_site_type_symbol
_atom_site_fract_x
_atom_site_fract_y
_atom_site_fract_z
_atom_site_U_iso_or_equiv
_atom_site_adp_type
_atom_site_occupancy
_atom_site_symmetry_multiplicity
_atom_site_calc_flag
_atom_site_refinement_flags
N2 N 0.14902(7) 1.00641(12) 0.17164(8) 0.0307(4) Uani 1 1 d .
N1 N 0.27287(7) 1.08978(11) 0.25965(8) 0.0313(4) Uani 1 1 d .
C30 C 0.30642(10) 1.14111(14) 0.22610(10) 0.0326(5) Uani 1 1 d .
C80 C 0.28255(12) 0.51685(16) 0.32117(10) 0.0433(6) Uani 1 1 d .
H80 H 0.3185 0.5380 0.3171 0.052 Uiso 1 1 calc R
C79 C 0.23614(10) 0.57253(15) 0.31134(9) 0.0351(5) Uani 1 1 d .
C35 C 0.36174(10) 1.11446(15) 0.21950(10) 0.0360(5) Uani 1 1 d .
C78 C 0.17465(10) 0.73018(15) 0.27817(11) 0.0396(6) Uani 1 1 d .
H78A H 0.1514 0.6992 0.2479 0.059 Uiso 1 1 calc R
H78B H 0.1759 0.7913 0.2686 0.059 Uiso 1 1 calc R
H78C H 0.1587 0.7237 0.3126 0.059 Uiso 1 1 calc R
C109 C 0.22302(10) 1.05012(18) 0.09165(11) 0.0447(6) Uani 1 1 d .
H10A H 0.2498 1.0071 0.1089 0.067 Uiso 1 1 calc R
H10B H 0.2189 1.0954 0.1188 0.067 Uiso 1 1 calc R
H10C H 0.2366 1.0754 0.0593 0.067 Uiso 1 1 calc R
C31 C 0.28225(11) 1.21438(15) 0.19635(11) 0.0389(5) Uani 1 1 d .
C77 C 0.27810(12) 0.73576(16) 0.35590(10) 0.0440(6) Uani 1 1 d .
H77A H 0.2825 0.7977 0.3505 0.066 Uiso 1 1 calc R
H77B H 0.3147 0.7099 0.3686 0.066 Uiso 1 1 calc R
H77C H 0.2537 0.7260 0.3839 0.066 Uiso 1 1 calc R
C38 C 0.38988(10) 1.03757(17) 0.25216(12) 0.0456(6) Uani 1 1 d .
H38A H 0.3740 0.9840 0.2354 0.068 Uiso 1 1 calc R
H38B H 0.3835 1.0408 0.2910 0.068 Uiso 1 1 calc R
H38C H 0.4301 1.0388 0.2509 0.068 Uiso 1 1 calc R
C36 C 0.22287(12) 1.24551(16) 0.20312(14) 0.0519(7) Uani 1 1 d .
H36A H 0.2107 1.2901 0.1753 0.078 Uiso 1 1 calc R
H36B H 0.2235 1.2692 0.2406 0.078 Uiso 1 1 calc R
H36C H 0.1968 1.1969 0.1977 0.078 Uiso 1 1 calc R
C84 C 0.18330(12) 0.53913(17) 0.31887(12) 0.0497(7) Uani 1 1 d .
H84 H 0.1513 0.5752 0.3126 0.060 Uiso 1 1 calc R
C29 C 0.24609(14) 1.2043(2) 0.48567(12) 0.0581(8) Uani 1 1 d .
H29A H 0.2140 1.1751 0.4974 0.087 Uiso 1 1 calc R
H29B H 0.2400 1.2666 0.4856 0.087 Uiso 1 1 calc R
H29C H 0.2800 1.1902 0.5116 0.087 Uiso 1 1 calc R
C74 C 0.41526(12) 0.83831(19) 0.31699(12) 0.0567(8) Uani 1 1 d .
H74A H 0.3755 0.8534 0.3098 0.085 Uiso 1 1 calc R
H74B H 0.4334 0.8583 0.2860 0.085 Uiso 1 1 calc R
H74C H 0.4328 0.8658 0.3516 0.085 Uiso 1 1 calc R
C34 C 0.39069(11) 1.16134(17) 0.18225(11) 0.0423(6) Uani 1 1 d .
H34 H 0.4271 1.1432 0.1775 0.051 Uiso 1 1 calc R
C33 C 0.36734(12) 1.23336(18) 0.15235(12) 0.0484(7) Uani 1 1 d .
C32 C 0.31305(12) 1.25970(16) 0.16038(12) 0.0469(6) Uani 1 1 d .
H32 H 0.2969 1.3090 0.1412 0.056 Uiso 1 1 calc R
C81 C 0.27663(13) 0.42954(17) 0.33706(11) 0.0521(7) Uani 1 1 d .
H81 H 0.3082 0.3927 0.3427 0.062 Uiso 1 1 calc R
C82 C 0.22383(14) 0.39818(18) 0.34435(13) 0.0595(8) Uani 1 1 d .
H82 H 0.2197 0.3402 0.3552 0.071 Uiso 1 1 calc R
C37 C 0.39987(15) 1.2843(2) 0.11296(16) 0.0786(11) Uani 1 1 d .
H37A H 0.4386 1.2642 0.1177 0.118 Uiso 1 1 calc R
H37B H 0.3992 1.3457 0.1220 0.118 Uiso 1 1 calc R
H37C H 0.3823 1.2754 0.0742 0.118 Uiso 1 1 calc R
C83 C 0.17757(14) 0.45248(19) 0.33567(14) 0.0618(8) Uani 1 1 d .
H83 H 0.1420 0.4315 0.3410 0.074 Uiso 1 1 calc R
C75 C 0.46939(16) 0.5724(3) 0.44027(15) 0.0946(14) Uani 1 1 d .
H75A H 0.4985 0.6085 0.4611 0.142 Uiso 1 1 calc R
H75B H 0.4843 0.5147 0.4358 0.142 Uiso 1 1 calc R
H75C H 0.4376 0.5686 0.4607 0.142 Uiso 1 1 calc R
Zr1 Zr 0.236148(8) 0.980635(13) 0.210747(9) 0.02492(6) Uani 1 1 d .
Zr2 Zr 0.302348(8) 0.755991(12) 0.197368(8) 0.02353(6) Uani 1 1 d .
P2 P 0.34849(2) 0.78309(4) 0.10455(2) 0.02629(12) Uani 1 1 d .
P1 P 0.17882(2) 1.00574(4) 0.29885(2) 0.02783(12) Uani 1 1 d .
P3 P 0.24640(3) 0.68540(4) 0.28833(3) 0.03231(13) Uani 1 1 d .
N3 N 0.28905(7) 0.88727(11) 0.18580(7) 0.0287(4) Uani 1 1 d .
N6 N 0.39256(7) 0.72578(12) 0.21916(7) 0.0301(4) Uani 1 1 d .
N4 N 0.26588(7) 0.86051(11) 0.23790(7) 0.0281(4) Uani 1 1 d .
N5 N 0.26070(7) 0.66614(11) 0.13253(7) 0.0289(4) Uani 1 1 d .
C53 C 0.32522(9) 0.68727(14) 0.06268(9) 0.0292(5) Uani 1 1 d .
C23 C 0.22368(9) 1.08467(14) 0.34205(9) 0.0297(5) Uani 1 1 d .
C48 C 0.28114(9) 0.63949(14) 0.08264(9) 0.0302(5) Uani 1 1 d .
C010 C 0.12271(9) 1.07073(15) 0.25843(10) 0.0325(5) Uani 1 1 d .
C011 C 0.13030(9) 0.98649(14) 0.11269(9) 0.0312(5) Uani 1 1 d .
C60 C 0.36762(10) 0.95670(15) 0.07723(10) 0.0365(5) Uani 1 1 d .
H60 H 0.3904 0.9589 0.1127 0.044 Uiso 1 1 calc R
C55 C 0.34037(9) 0.87837(14) 0.05822(9) 0.0281(4) Uani 1 1 d .
C17 C 0.14652(9) 0.93748(14) 0.34790(9) 0.0318(5) Uani 1 1 d .
C61 C 0.42358(9) 0.77590(15) 0.13113(10) 0.0331(5) Uani 1 1 d .
C28 C 0.26752(9) 1.11917(14) 0.31439(10) 0.0319(5) Uani 1 1 d .
C68 C 0.41180(9) 0.68664(15) 0.27382(10) 0.0340(5) Uani 1 1 d .
C025 C 0.16616(9) 1.00706(15) 0.07279(10) 0.0343(5) Uani 1 1 d .
C24 C 0.21678(10) 1.11276(15) 0.39627(10) 0.0344(5) Uani 1 1 d .
H24 H 0.1871 1.0896 0.4129 0.041 Uiso 1 1 calc R
C027 C 0.11434(9) 1.06260(15) 0.19844(10) 0.0329(5) Uani 1 1 d .
C39 C 0.20859(9) 0.62574(15) 0.14227(10) 0.0333(5) Uani 1 1 d .
C27 C 0.30364(10) 1.18133(15) 0.34492(11) 0.0402(6) Uani 1 1 d .
H27 H 0.3331 1.2058 0.3284 0.048 Uiso 1 1 calc R
C032 C 0.14844(11) 0.98707(16) 0.01547(10) 0.0411(6) Uani 1 1 d .
H032 H 0.1727 0.9998 -0.0106 0.049 Uiso 1 1 calc R
C25 C 0.25274(11) 1.17425(16) 0.42625(10) 0.0402(6) Uani 1 1 d .
C59 C 0.36064(11) 1.03124(16) 0.04320(11) 0.0440(6) Uani 1 1 d .
H59 H 0.3793 1.0829 0.0559 0.053 Uiso 1 1 calc R
C18 C 0.18146(11) 0.89900(16) 0.39425(10) 0.0402(6) Uani 1 1 d .
H18 H 0.2203 0.9113 0.4005 0.048 Uiso 1 1 calc R
C037 C 0.07806(10) 0.94473(15) 0.09468(10) 0.0355(5) Uani 1 1 d .
C62 C 0.46593(10) 0.79964(18) 0.10013(11) 0.0449(6) Uani 1 1 d .
H62 H 0.4558 0.8179 0.0626 0.054 Uiso 1 1 calc R
C49 C 0.25978(11) 0.56516(15) 0.05053(10) 0.0383(5) Uani 1 1 d .
C26 C 0.29626(11) 1.20709(16) 0.39936(11) 0.0439(6) Uani 1 1 d .
H26 H 0.3214 1.2478 0.4185 0.053 Uiso 1 1 calc R
C51 C 0.32804(11) 0.58468(17) -0.01566(10) 0.0405(6) Uani 1 1 d .
C045 C 0.06146(10) 0.92911(17) 0.03661(11) 0.0431(6) Uani 1 1 d .
H045 H 0.0259 0.9044 0.0244 0.052 Uiso 1 1 calc R
C52 C 0.34786(10) 0.65928(16) 0.01442(10) 0.0378(5) Uani 1 1 d .
H52 H 0.3769 0.6917 0.0024 0.045 Uiso 1 1 calc R
C57 C 0.29823(12) 0.95328(17) -0.02791(11) 0.0448(6) Uani 1 1 d .
H57 H 0.2746 0.9522 -0.0630 0.054 Uiso 1 1 calc R
C048 C 0.09074(11) 1.13137(17) 0.28466(11) 0.0434(6) Uani 1 1 d .
H048 H 0.0974 1.1366 0.3241 0.052 Uiso 1 1 calc R
C56 C 0.30508(10) 0.87768(15) 0.00547(10) 0.0367(5) Uani 1 1 d .
H56 H 0.2860 0.8265 -0.0075 0.044 Uiso 1 1 calc R
C73 C 0.42334(10) 0.59642(17) 0.27852(11) 0.0444(6) Uani 1 1 d .
C40 C 0.20899(12) 0.54264(16) 0.16799(11) 0.0439(6) Uani 1 1 d .
C22 C 0.08893(11) 0.91766(17) 0.33877(12) 0.0447(6) Uani 1 1 d .
H22 H 0.0651 0.9420 0.3080 0.054 Uiso 1 1 calc R
C057 C 0.09640(11) 0.94930(17) -0.00393(11) 0.0435(6) Uani 1 1 d .
C058 C 0.04954(12) 1.18376(19) 0.25350(12) 0.0531(7) Uani 1 1 d .
C66 C 0.43673(10) 0.74758(15) 0.18861(10) 0.0347(5) Uani 1 1 d .
C58 C 0.32626(12) 1.02951(17) -0.00926(11) 0.0465(6) Uani 1 1 d .
H58 H 0.3221 1.0796 -0.0319 0.056 Uiso 1 1 calc R
C061 C 0.04120(12) 1.17453(19) 0.19487(12) 0.0558(8) Uani 1 1 d .
H061 H 0.0133 1.2084 0.1732 0.067 Uiso 1 1 calc R
C44 C 0.15742(11) 0.67017(19) 0.12615(12) 0.0508(7) Uani 1 1 d .
C65 C 0.49472(11) 0.74430(19) 0.21174(11) 0.0486(7) Uani 1 1 d .
H65 H 0.5054 0.7256 0.2491 0.058 Uiso 1 1 calc R
C45 C 0.26386(14) 0.49276(17) 0.18277(13) 0.0584(8) Uani 1 1 d .
H45A H 0.2576 0.4422 0.2051 0.088 Uiso 1 1 calc R
H45B H 0.2920 0.5299 0.2042 0.088 Uiso 1 1 calc R
H45C H 0.2770 0.4743 0.1485 0.088 Uiso 1 1 calc R
C20 C 0.10186(14) 0.82439(19) 0.42183(14) 0.0601(8) Uani 1 1 d .
H20 H 0.0868 0.7871 0.4467 0.072 Uiso 1 1 calc R
C071 C 0.07264(11) 1.11716(17) 0.16734(11) 0.0450(6) Uani 1 1 d .
H071 H 0.0663 1.1144 0.1278 0.054 Uiso 1 1 calc R
C69 C 0.42148(10) 0.74011(18) 0.32261(10) 0.0429(6) Uani 1 1 d .
C42 C 0.10703(16) 0.5506(3) 0.16539(18) 0.0831(12) Uani 1 1 d .
C50 C 0.28394(12) 0.53953(16) 0.00389(10) 0.0438(6) Uani 1 1 d .
H50 H 0.2699 0.4892 -0.0156 0.053 Uiso 1 1 calc R
C71 C 0.44976(12) 0.6130(3) 0.38153(13) 0.0626(9) Uani 1 1 d .
C70 C 0.43954(12) 0.7013(2) 0.37547(12) 0.0582(8) Uani 1 1 d .
H70 H 0.4448 0.7366 0.4077 0.070 Uiso 1 1 calc R
C079 C 0.04212(11) 0.91214(19) 0.13716(12) 0.0500(7) Uani 1 1 d .
H07A H 0.0217 0.9605 0.1503 0.075 Uiso 1 1 calc R
H07B H 0.0662 0.8859 0.1688 0.075 Uiso 1 1 calc R
H07C H 0.0155 0.8693 0.1194 0.075 Uiso 1 1 calc R
C21 C 0.06673(13) 0.86066(19) 0.37623(14) 0.0577(8) Uani 1 1 d .
H21 H 0.0280 0.8473 0.3702 0.069 Uiso 1 1 calc R
C76 C 0.41911(14) 0.53913(19) 0.22673(14) 0.0641(8) Uani 1 1 d .
H76A H 0.3887 0.5596 0.1985 0.096 Uiso 1 1 calc R
H76B H 0.4116 0.4798 0.2369 0.096 Uiso 1 1 calc R
H76C H 0.4544 0.5414 0.2117 0.096 Uiso 1 1 calc R
C43 C 0.10719(13) 0.6302(3) 0.13848(16) 0.0753(11) Uani 1 1 d .
H43 H 0.0727 0.6590 0.1279 0.090 Uiso 1 1 calc R
C63 C 0.52339(11) 0.7969(2) 0.12377(13) 0.0578(8) Uani 1 1 d .
C72 C 0.44193(11) 0.5614(2) 0.33311(14) 0.0580(8) Uani 1 1 d .
H72 H 0.4492 0.5016 0.3367 0.070 Uiso 1 1 calc R
C64 C 0.53613(11) 0.7683(2) 0.18001(13) 0.0599(8) Uani 1 1 d .
H64 H 0.5742 0.7652 0.1968 0.072 Uiso 1 1 calc R
C47\ C 0.15702(15) 0.7573(2) 0.09684(15) 0.0756(10) Uani 1 1 d .
H47A H 0.1726 0.8012 0.1238 0.113 Uiso 1 1 calc R
H47B H 0.1186 0.7726 0.0812 0.113 Uiso 1 1 calc R
H47C H 0.1797 0.7538 0.0668 0.113 Uiso 1 1 calc R
C098 C 0.01509(16) 1.2487(2) 0.28278(16) 0.0807(11) Uani 1 1 d .
H09A H 0.0256 1.3075 0.2741 0.121 Uiso 1 1 calc R
H09B H 0.0228 1.2397 0.3232 0.121 Uiso 1 1 calc R
H09C H -0.0248 1.2400 0.2695 0.121 Uiso 1 1 calc R
C19 C 0.15916(13) 0.84341(18) 0.43060(12) 0.0542(7) Uani 1 1 d .
H19 H 0.1829 0.8186 0.4612 0.065 Uiso 1 1 calc R
C54 C 0.35193(13) 0.5532(2) -0.06731(12) 0.0565(7) Uani 1 1 d .
H54A H 0.3261 0.5682 -0.1011 0.085 Uiso 1 1 calc R
H54B H 0.3567 0.4906 -0.0654 0.085 Uiso 1 1 calc R
H54C H 0.3882 0.5806 -0.0683 0.085 Uiso 1 1 calc R
C67 C 0.56908(13) 0.8209(3) 0.08819(16) 0.0916(14) Uani 1 1 d .
H67A H 0.5754 0.7722 0.0643 0.137 Uiso 1 1 calc R
H67B H 0.6039 0.8348 0.1129 0.137 Uiso 1 1 calc R
H67C H 0.5568 0.8709 0.0649 0.137 Uiso 1 1 calc R
C41 C 0.15788(16) 0.5072(2) 0.17902(14) 0.0702(10) Uani 1 1 d .
H41 H 0.1582 0.4524 0.1962 0.084 Uiso 1 1 calc R
C115 C 0.07693(14) 0.9299(2) -0.06664(11) 0.0626(8) Uani 1 1 d .
H11A H 0.0736 0.9838 -0.0877 0.094 Uiso 1 1 calc R
H11B H 0.0406 0.9010 -0.0713 0.094 Uiso 1 1 calc R
H11C H 0.1043 0.8925 -0.0805 0.094 Uiso 1 1 calc R
C46 C 0.0523(2) 0.5101(4) 0.1806(3) 0.147(2) Uani 1 1 d .
H46A H 0.0452 0.5333 0.2163 0.221 Uiso 1 1 calc R
H46B H 0.0566 0.4475 0.1835 0.221 Uiso 1 1 calc R
H46C H 0.0209 0.5240 0.1515 0.221 Uiso 1 1 calc R

loop_
_atom_site_aniso_label
_atom_site_aniso_U_11
_atom_site_aniso_U_22
_atom_site_aniso_U_33
_atom_site_aniso_U_23
_atom_site_aniso_U_13
_atom_site_aniso_U_12
N2 0.0274(9) 0.0338(10) 0.0309(10) 0.0004(8) 0.0039(7) 0.0059(8)
N1 0.0292(9) 0.0268(9) 0.0393(11) -0.0023(8) 0.0101(8) -0.0035(7)
C30 0.0361(12) 0.0252(11) 0.0370(13) -0.0066(9) 0.0067(10) -0.0064(9)
C80 0.0508(15) 0.0432(14) 0.0357(14) 0.0038(11) 0.0060(11) 0.0037(12)
C79 0.0446(14) 0.0338(12) 0.0280(12) 0.0019(9) 0.0088(10) 0.0011(10)
C35 0.0324(12) 0.0361(12) 0.0390(14) -0.0109(10) 0.0037(10) -0.0081(10)
C78 0.0402(13) 0.0358(13) 0.0459(15) 0.0033(11) 0.0161(11) 0.0054(10)
C109 0.0358(13) 0.0576(16) 0.0408(15) 0.0062(12) 0.0064(11) 0.0006(12)
C31 0.0464(14) 0.0245(11) 0.0460(15) -0.0030(10) 0.0076(11) -0.0056(10)
C77 0.0535(16) 0.0442(15) 0.0349(14) -0.0008(11) 0.0089(11) -0.0048(12)
C38 0.0325(13) 0.0470(15) 0.0558(17) -0.0015(12) 0.0023(11) 0.0000(11)
C36 0.0524(16) 0.0304(13) 0.076(2) 0.0053(12) 0.0188(14) 0.0056(11)
C84 0.0488(16) 0.0413(14) 0.0613(18) 0.0105(13) 0.0157(13) 0.0052(12)
C29 0.074(2) 0.0574(18) 0.0425(17) -0.0145(13) 0.0082(14) -0.0125(15)
C74 0.0516(17) 0.0630(19) 0.0514(18) -0.0183(14) -0.0045(13) 0.0108(14)
C34 0.0347(13) 0.0496(15) 0.0438(15) -0.0127(12) 0.0102(11) -0.0100(11)
C33 0.0516(16) 0.0490(16) 0.0470(16) -0.0072(12) 0.0153(12) -0.0183(13)
C32 0.0583(17) 0.0308(13) 0.0524(17) 0.0015(11) 0.0112(13) -0.0047(12)
C81 0.069(2) 0.0416(15) 0.0426(16) 0.0038(12) 0.0002(13) 0.0189(14)
C82 0.082(2) 0.0346(15) 0.0604(19) 0.0103(13) 0.0076(16) -0.0017(15)
C37 0.082(2) 0.083(2) 0.080(3) 0.010(2) 0.038(2) -0.025(2)
C83 0.062(2) 0.0478(17) 0.078(2) 0.0131(15) 0.0201(16) -0.0077(14)
C75 0.073(2) 0.151(4) 0.056(2) 0.054(2) 0.0005(17) 0.015(2)
Zr1 0.02297(10) 0.02365(10) 0.02822(11) -0.00020(8) 0.00422(8) 0.00226(8)
Zr2 0.02379(10) 0.02419(10) 0.02232(10) 0.00058(8) 0.00264(7) 0.00325(8)
P2 0.0247(3) 0.0304(3) 0.0237(3) 0.0012(2) 0.0031(2) 0.0030(2)
P1 0.0254(3) 0.0288(3) 0.0293(3) -0.0015(2) 0.0042(2) 0.0007(2)
P3 0.0367(3) 0.0307(3) 0.0304(3) 0.0016(2) 0.0080(2) 0.0005(2)
N3 0.0293(9) 0.0296(9) 0.0286(10) 0.0019(7) 0.0088(7) 0.0023(7)
N6 0.0281(9) 0.0364(10) 0.0250(10) 0.0048(7) 0.0016(7) 0.0063(8)
N4 0.0317(10) 0.0294(9) 0.0245(9) 0.0024(7) 0.0085(7) 0.0023(7)
N5 0.0320(10) 0.0267(9) 0.0283(10) -0.0024(7) 0.0060(7) 0.0001(7)
C53 0.0326(11) 0.0289(11) 0.0254(11) -0.0017(8) 0.0016(9) 0.0060(9)
C23 0.0301(11) 0.0255(11) 0.0326(12) -0.0006(9) 0.0016(9) 0.0018(9)
C48 0.0336(12) 0.0298(11) 0.0261(11) -0.0028(9) 0.0009(9) 0.0051(9)
C010 0.0288(11) 0.0347(12) 0.0342(13) 0.0000(9) 0.0052(9) 0.0063(9)
C011 0.0310(11) 0.0312(11) 0.0310(12) 0.0032(9) 0.0030(9) 0.0073(9)
C60 0.0354(12) 0.0400(13) 0.0345(13) 0.0002(10) 0.0063(10) -0.0022(10)
C55 0.0288(11) 0.0310(11) 0.0251(11) 0.0025(8) 0.0059(8) 0.0028(9)
C17 0.0360(12) 0.0297(11) 0.0308(12) -0.0059(9) 0.0088(9) -0.0022(9)
C61 0.0256(11) 0.0424(13) 0.0308(12) 0.0037(10) 0.0027(9) 0.0080(9)
C28 0.0317(12) 0.0256(11) 0.0376(13) -0.0016(9) 0.0027(9) 0.0021(9)
C68 0.0248(11) 0.0434(13) 0.0336(13) 0.0102(10) 0.0036(9) 0.0092(9)
C025 0.0302(12) 0.0384(13) 0.0344(13) 0.0039(10) 0.0050(9) 0.0073(10)
C24 0.0347(12) 0.0334(12) 0.0355(13) 0.0013(10) 0.0064(10) 0.0009(10)
C027 0.0280(11) 0.0348(12) 0.0361(13) 0.0005(9) 0.0054(9) 0.0032(9)
C39 0.0334(12) 0.0356(12) 0.0313(13) -0.0084(9) 0.0062(9) -0.0055(10)
C27 0.0399(13) 0.0349(13) 0.0467(15) -0.0053(11) 0.0092(11) -0.0086(10)
C032 0.0442(14) 0.0495(15) 0.0304(13) 0.0069(11) 0.0086(10) 0.0094(12)
C25 0.0487(15) 0.0343(13) 0.0363(14) -0.0067(10) 0.0022(11) -0.0017(11)
C59 0.0498(15) 0.0368(14) 0.0472(16) 0.0016(11) 0.0130(12) -0.0048(11)
C18 0.0424(14) 0.0388(13) 0.0391(14) 0.0000(11) 0.0048(11) -0.0028(11)
C037 0.0301(12) 0.0392(13) 0.0366(13) 0.0053(10) 0.0031(9) 0.0057(10)
C62 0.0347(13) 0.0616(17) 0.0396(15) 0.0105(12) 0.0100(11) 0.0083(12)
C49 0.0475(14) 0.0368(13) 0.0295(13) -0.0062(10) 0.0028(10) -0.0003(11)
C26 0.0487(15) 0.0338(13) 0.0473(16) -0.0112(11) 0.0017(12) -0.0100(11)
C51 0.0471(15) 0.0453(14) 0.0289(13) -0.0061(10) 0.0052(10) 0.0110(12)
C045 0.0352(13) 0.0475(15) 0.0429(15) 0.0013(11) -0.0051(11) 0.0008(11)
C52 0.0414(13) 0.0403(13) 0.0323(13) 0.0007(10) 0.0073(10) 0.0074(11)
C57 0.0575(16) 0.0482(15) 0.0267(13) 0.0065(11) 0.0005(11) 0.0071(12)
C048 0.0435(14) 0.0478(15) 0.0397(15) -0.0027(11) 0.0087(11) 0.0110(11)
C56 0.0397(13) 0.0362(13) 0.0324(13) 0.0012(10) -0.0004(10) 0.0021(10)
C73 0.0317(13) 0.0472(15) 0.0526(16) 0.0113(12) 0.0007(11) 0.0074(11)
C40 0.0584(17) 0.0391(14) 0.0368(14) -0.0102(11) 0.0156(12) -0.0158(12)
C22 0.0377(14) 0.0427(14) 0.0544(17) -0.0025(12) 0.0092(11) -0.0038(11)
C057 0.0494(15) 0.0459(15) 0.0325(14) 0.0039(11) -0.0027(11) 0.0071(12)
C058 0.0537(17) 0.0555(17) 0.0519(18) -0.0021(13) 0.0132(13) 0.0258(14)
C66 0.0302(12) 0.0403(13) 0.0331(13) 0.0051(10) 0.0028(9) 0.0068(10)
C58 0.0611(17) 0.0392(14) 0.0424(15) 0.0143(11) 0.0185(13) 0.0059(12)
C061 0.0539(17) 0.0576(18) 0.0547(18) 0.0057(14) 0.0048(13) 0.0326(14)
C44 0.0382(14) 0.0559(17) 0.0568(18) -0.0197(14) 0.0026(12) 0.0016(12)
C65 0.0333(13) 0.0713(19) 0.0389(15) 0.0110(13) -0.0012(11) 0.0116(12)
C45 0.097(2) 0.0320(14) 0.0484(17) 0.0062(12) 0.0170(16) 0.0034(14)
C20 0.079(2) 0.0478(17) 0.059(2) 0.0049(14) 0.0296(16) -0.0166(15)
C071 0.0443(15) 0.0504(15) 0.0384(14) 0.0016(11) 0.0004(11) 0.0189(12)
C69 0.0339(13) 0.0609(17) 0.0328(13) 0.0019(11) 0.0020(10) 0.0064(12)
C42 0.059(2) 0.098(3) 0.099(3) -0.039(2) 0.034(2) -0.040(2)
C50 0.0584(16) 0.0381(13) 0.0324(14) -0.0108(10) -0.0010(11) 0.0028(12)
C71 0.0415(16) 0.101(3) 0.0439(18) 0.0307(17) 0.0017(12) 0.0100(16)
C70 0.0442(16) 0.098(2) 0.0311(15) 0.0046(15) 0.0004(11) 0.0098(16)
C079 0.0378(14) 0.0613(18) 0.0509(17) 0.0061(13) 0.0075(12) -0.0072(12)
C21 0.0497(17) 0.0533(18) 0.075(2) -0.0031(15) 0.0249(15) -0.0141(14)
C76 0.062(2) 0.0476(17) 0.080(2) -0.0039(15) 0.0020(16) 0.0136(14)
C43 0.0330(16) 0.103(3) 0.090(3) -0.045(2) 0.0094(16) -0.0035(17)
C63 0.0297(13) 0.088(2) 0.0578(19) 0.0174(16) 0.0136(12) 0.0059(14)
C72 0.0386(15) 0.0614(18) 0.073(2) 0.0364(16) 0.0048(13) 0.0109(13)
C64 0.0243(13) 0.093(2) 0.0610(19) 0.0193(16) 0.0023(12) 0.0099(14)
C47\ 0.064(2) 0.073(2) 0.083(3) -0.0049(18) -0.0137(17) 0.0306(17)
C098 0.090(3) 0.082(2) 0.072(2) -0.0061(18) 0.0183(19) 0.055(2)
C19 0.072(2) 0.0480(16) 0.0431(16) 0.0067(12) 0.0108(14) -0.0059(14)
C54 0.0657(19) 0.0661(19) 0.0390(16) -0.0138(13) 0.0119(13) 0.0081(15)
C67 0.0332(16) 0.157(4) 0.088(3) 0.047(3) 0.0191(16) 0.008(2)
C41 0.090(3) 0.062(2) 0.065(2) -0.0174(16) 0.0334(19) -0.0422(19)
C115 0.072(2) 0.077(2) 0.0342(16) -0.0026(14) -0.0057(14) 0.0053(17)
C46 0.088(3) 0.183(5) 0.189(6) -0.069(4) 0.081(4) -0.085(3)

loop_
_atom_type_symbol
_atom_type_description
_atom_type_scat_dispersion_real
_atom_type_scat_dispersion_imag
_atom_type_scat_source
C C 0.0033 0.0016 'International Tables Vol C Tables 4.2.6.8 and 6.1.1.4'
H H 0.0000 0.0000 'International Tables Vol C Tables 4.2.6.8 and 6.1.1.4'
N N 0.0061 0.0033 'International Tables Vol C Tables 4.2.6.8 and 6.1.1.4'
P P 0.1023 0.0942 'International Tables Vol C Tables 4.2.6.8 and 6.1.1.4'
Zr Zr -2.9673 0.5597 'International Tables Vol C Tables 4.2.6.8 and 6.1.1.4'

loop_
_geom_angle_atom_site_label_1
_geom_angle_atom_site_label_2
_geom_angle_atom_site_label_3
_geom_angle
C027 N2 C011 117.15(17)
C027 N2 Zr1 120.14(14)
C011 N2 Zr1 120.74(13)
C28 N1 C30 118.56(17)
C28 N1 Zr1 131.82(14)
C30 N1 Zr1 109.55(13)
C31 C30 C35 119.4(2)
C31 C30 N1 119.7(2)
C35 C30 N1 120.7(2)
C79 C80 C81 121.3(3)
C80 C79 C84 117.7(2)
C80 C79 P3 119.17(19)
C84 C79 P3 123.09(19)
C34 C35 C30 118.8(2)
C34 C35 C38 120.2(2)
C30 C35 C38 121.0(2)
C32 C31 C30 119.6(2)
C32 C31 C36 119.6(2)
C30 C31 C36 120.7(2)
C79 C84 C83 120.9(3)
C33 C34 C35 122.4(2)
C34 C33 C32 117.8(2)
C34 C33 C37 121.6(3)
C32 C33 C37 120.5(3)
C33 C32 C31 121.8(2)
C82 C81 C80 119.8(3)
C83 C82 C81 119.8(3)
C82 C83 C84 120.4(3)
N4 Zr1 N3 42.83(7)
N4 Zr1 N1 115.84(7)
N3 Zr1 N1 118.82(7)
N4 Zr1 N2 124.14(7)
N3 Zr1 N2 126.11(7)
N1 Zr1 N2 111.98(7)
N4 Zr1 P1 94.19(5)
N3 Zr1 P1 136.92(5)
N1 Zr1 P1 71.28(5)
N2 Zr1 P1 75.23(5)
N3 Zr2 N4 41.96(7)
N3 Zr2 N6 111.50(7)
N4 Zr2 N6 120.56(7)
N3 Zr2 N5 118.49(7)
N4 Zr2 N5 128.47(7)
N6 Zr2 N5 110.97(7)
N3 Zr2 P2 79.02(5)
N4 Zr2 P2 120.97(5)
N6 Zr2 P2 73.26(5)
N5 Zr2 P2 73.07(5)
N3 Zr2 P3 112.57(5)
N4 Zr2 P3 70.96(5)
N6 Zr2 P3 106.88(5)
N5 Zr2 P3 94.84(5)
P2 Zr2 P3 166.602(19)
C61 P2 C53 110.27(10)
C61 P2 C55 105.56(10)
C53 P2 C55 108.51(10)
C61 P2 Zr2 102.29(7)
C53 P2 Zr2 101.73(7)
C55 P2 Zr2 127.81(7)
C010 P1 C23 104.89(10)
C010 P1 C17 107.73(11)
C23 P1 C17 106.51(10)
C010 P1 Zr1 94.77(7)
C23 P1 Zr1 102.20(7)
C17 P1 Zr1 136.96(7)
C78 P3 C79 103.13(11)
C78 P3 C77 102.05(12)
C79 P3 C77 100.74(11)
C78 P3 Zr2 106.76(8)
C79 P3 Zr2 131.69(8)
C77 P3 Zr2 108.89(8)
N4 N3 Zr2 71.83(10)
N4 N3 Zr1 68.07(9)
Zr2 N3 Zr1 137.15(9)
C66 N6 C68 114.03(17)
C66 N6 Zr2 127.84(14)
C68 N6 Zr2 117.81(13)
N3 N4 Zr1 69.10(9)
N3 N4 Zr2 66.22(9)
Zr1 N4 Zr2 132.87(9)
C48 N5 C39 115.52(17)
C48 N5 Zr2 126.77(14)
C39 N5 Zr2 117.63(13)
C52 C53 C48 120.9(2)
C52 C53 P2 124.91(18)
C48 C53 P2 114.21(16)
C24 C23 C28 121.1(2)
C24 C23 P1 125.80(17)
C28 C23 P1 113.07(16)
N5 C48 C49 122.9(2)
N5 C48 C53 120.18(19)
C49 C48 C53 116.9(2)
C048 C010 C027 120.3(2)
C048 C010 P1 121.89(18)
C027 C010 P1 117.66(16)
C037 C011 C025 119.7(2)
C037 C011 N2 121.4(2)
C025 C011 N2 118.9(2)
C59 C60 C55 120.1(2)
C56 C55 C60 118.7(2)
C56 C55 P2 122.14(17)
C60 C55 P2 119.08(17)
C22 C17 C18 118.8(2)
C22 C17 P1 121.90(19)
C18 C17 P1 119.13(18)
C62 C61 C66 121.5(2)
C62 C61 P2 123.96(18)
C66 C61 P2 114.48(16)
N1 C28 C27 124.1(2)
N1 C28 C23 119.47(19)
C27 C28 C23 116.4(2)
C73 C68 C69 119.8(2)
C73 C68 N6 120.6(2)
C69 C68 N6 119.6(2)
C032 C025 C011 119.2(2)
C032 C025 C109 120.4(2)
C011 C025 C109 120.3(2)
C25 C24 C23 122.2(2)
N2 C027 C071 122.2(2)
N2 C027 C010 120.61(19)
C071 C027 C010 117.0(2)
C44 C39 C40 120.3(2)
C44 C39 N5 119.0(2)
C40 C39 N5 120.6(2)
C26 C27 C28 121.2(2)
C057 C032 C025 122.5(2)
C24 C25 C26 116.6(2)
C24 C25 C29 122.5(2)
C26 C25 C29 120.8(2)
C58 C59 C60 120.7(2)
C19 C18 C17 120.9(2)
C045 C037 C011 118.7(2)
C045 C037 C079 120.4(2)
C011 C037 C079 120.8(2)
C61 C62 C63 121.6(2)
C50 C49 C48 120.1(2)
C27 C26 C25 122.5(2)
C52 C51 C50 116.5(2)
C52 C51 C54 122.7(2)
C50 C51 C54 120.8(2)
C037 C045 C057 122.5(2)
C51 C52 C53 121.8(2)
C58 C57 C56 120.3(2)
C058 C048 C010 121.9(2)
C57 C56 C55 120.4(2)
C68 C73 C72 118.3(3)
C68 C73 C76 121.2(2)
C72 C73 C76 120.5(3)
C41 C40 C39 119.0(3)
C41 C40 C45 120.7(3)
C39 C40 C45 120.3(2)
C17 C22 C21 119.6(3)
C032 C057 C045 117.3(2)
C032 C057 C115 122.1(2)
C045 C057 C115 120.7(2)
C061 C058 C048 117.3(2)
C061 C058 C098 121.6(3)
C048 C058 C098 121.0(3)
C65 C66 N6 123.7(2)
C65 C66 C61 116.4(2)
N6 C66 C61 119.91(19)
C57 C58 C59 119.7(2)
C071 C061 C058 122.6(2)
C39 C44 C43 117.6(3)
C39 C44 C47\ 120.1(3)
C43 C44 C47\ 122.3(3)
C64 C65 C66 121.1(2)
C19 C20 C21 119.9(3)
C061 C071 C027 120.8(2)
C70 C69 C68 119.1(3)
C70 C69 C74 120.8(3)
C68 C69 C74 120.0(2)
C41 C42 C43 118.1(3)
C41 C42 C46 119.8(4)
C43 C42 C46 122.1(4)
C49 C50 C51 123.8(2)
C70 C71 C72 118.1(3)
C70 C71 C75 121.0(3)
C72 C71 C75 120.8(3)
C71 C70 C69 122.4(3)
C20 C21 C22 120.5(3)
C42 C43 C44 122.9(3)
C62 C63 C64 116.7(2)
C62 C63 C67 120.4(3)
C64 C63 C67 122.8(3)
C71 C72 C73 122.3(3)
C65 C64 C63 122.7(2)
C18 C19 C20 120.2(3)
C42 C41 C40 122.1(3)

loop_
_geom_bond_atom_site_label_1
_geom_bond_atom_site_label_2
_geom_bond_distance
N2 C027 1.407(3)
N2 C011 1.436(3)
N2 Zr1 2.1687(17)
N1 C28 1.401(3)
N1 C30 1.442(3)
N1 Zr1 2.1367(18)
C30 C31 1.397(3)
C30 C35 1.407(3)
C80 C79 1.382(3)
C80 C81 1.396(4)
C79 C84 1.391(3)
C79 P3 1.833(2)
C35 C34 1.398(3)
C35 C38 1.504(3)
C78 P3 1.816(2)
C109 C025 1.505(3)
C31 C32 1.392(3)
C31 C36 1.520(4)
C77 P3 1.834(2)
C84 C83 1.392(4)
C29 C25 1.517(3)
C74 C69 1.508(4)
C34 C33 1.377(4)
C33 C32 1.391(4)
C33 C37 1.517(4)
C81 C82 1.377(4)
C82 C83 1.365(4)
C75 C71 1.533(4)
Zr1 N4 2.0310(17)
Zr1 N3 2.0454(17)
Zr1 P1 2.6966(6)
Zr2 N3 2.0372(17)
Zr2 N4 2.1152(17)
Zr2 N6 2.1737(17)
Zr2 N5 2.1816(17)
Zr2 P2 2.6444(6)
Zr2 P3 2.9139(6)
P2 C61 1.800(2)
P2 C53 1.805(2)
P2 C55 1.815(2)
P1 C010 1.812(2)
P1 C23 1.816(2)
P1 C17 1.819(2)
N3 N4 1.488(2)
N6 C66 1.405(3)
N6 C68 1.439(3)
N5 C48 1.409(3)
N5 C39 1.432(3)
C53 C52 1.407(3)
C53 C48 1.416(3)
C23 C24 1.392(3)
C23 C28 1.416(3)
C48 C49 1.416(3)
C010 C048 1.402(3)
C010 C027 1.415(3)
C011 C037 1.401(3)
C011 C025 1.405(3)
C60 C59 1.390(3)
C60 C55 1.399(3)
C55 C56 1.397(3)
C17 C22 1.384(3)
C17 C18 1.402(3)
C61 C62 1.384(3)
C61 C66 1.422(3)
C28 C27 1.403(3)
C68 C73 1.403(3)
C68 C69 1.408(3)
C025 C032 1.397(3)
C24 C25 1.388(3)
C027 C071 1.411(3)
C39 C44 1.392(3)
C39 C40 1.406(3)
C27 C26 1.390(3)
C032 C057 1.376(4)
C25 C26 1.390(4)
C59 C58 1.382(4)
C18 C19 1.374(4)
C037 C045 1.397(3)
C037 C079 1.504(3)
C62 C63 1.393(3)
C49 C50 1.382(3)
C51 C52 1.386(3)
C51 C50 1.391(4)
C51 C54 1.509(3)
C045 C057 1.400(4)
C57 C58 1.378(4)
C57 C56 1.394(3)
C048 C058 1.385(4)
C73 C72 1.410(4)
C73 C76 1.500(4)
C40 C41 1.389(4)
C40 C45 1.502(4)
C22 C21 1.404(4)
C057 C115 1.521(4)
C058 C061 1.385(4)
C058 C098 1.520(4)
C66 C65 1.402(3)
C061 C071 1.379(3)
C44 C43 1.410(4)
C44 C47\ 1.499(4)
C65 C64 1.378(4)
C20 C19 1.375(4)
C20 C21 1.378(4)
C69 C70 1.395(4)
C42 C41 1.371(5)
C42 C43 1.371(5)
C42 C46 1.531(5)
C71 C70 1.371(4)
C71 C72 1.383(5)
C63 C64 1.395(4)
C63 C67 1.520(4)
